data_7045939
loop_
_publ_author_name
'Yang, Dan-Dan'
'Li, Wei'
'Xiong, Wei-Wei'
'Li, Jian-Rong'
'Huang, Xiao-Ying'

_publ_section_title
;
 Ionothermal synthesis of discrete supertetrahedral Tn (n = 4, 5) clusters
 with tunable components, band gaps, and fluorescence properties.
;
_journal_issue 17
_journal_name_full 'Dalton transactions (Cambridge, England : 2003)'
_journal_page_first 5977
_journal_page_last 5984
_journal_paper_doi 10.1039/c8dt00524a
_journal_volume 47
_journal_year 2018
_chemical_formula_moiety 'Mn4 In16 S35, C53 H137 N15 O6'
_chemical_formula_sum 'C53 H137 In16 Mn4 N15 O6 S35'
_chemical_formula_weight 4259.75
_space_group_crystal_system hexagonal
_space_group_IT_number 176
_space_group_name_Hall '-P 6c'
_space_group_name_H-M_alt 'P 63/m'
_symmetry_space_group_name_Hall '-P 6c'
_symmetry_space_group_name_H-M 'P 63/m'
_atom_sites_solution_hydrogens geom
_atom_sites_solution_primary direct
_atom_sites_solution_secondary difmap
_audit_creation_method SHELXL-2016/6
_audit_update_record
;
2017-11-15 deposited with the CCDC.
2018-03-12 downloaded from the CCDC.
;
_cell_angle_alpha 90
_cell_angle_beta 90
_cell_angle_gamma 120
_cell_formula_units_Z 4
_cell_length_a 20.851(6)
_cell_length_b 20.851(6)
_cell_length_c 36.270(15)
_cell_measurement_reflns_used 34059
_cell_measurement_temperature 123(2)
_cell_measurement_theta_max 27.4971
_cell_measurement_theta_min 2.0272
_cell_volume 13656(8)
_computing_cell_refinement 'CrystalClear (Rigaku Inc., 2008)'
_computing_data_collection 'CrystalClear (Rigaku Inc., 2008)'
_computing_data_reduction 'CrystalClear (Rigaku Inc., 2008)'
_computing_molecular_graphics 'Bruker SHELXTL'
_computing_publication_material 'Bruker SHELXTL'
_computing_structure_refinement 'SHELXL-2016/6 (Sheldrick, 2016)'
_computing_structure_solution 'SHELXL-2016/6 (Sheldrick, 2016)'
_diffrn_ambient_temperature 123(2)
_diffrn_detector_area_resol_mean 28.5714
_diffrn_measured_fraction_theta_full 0.998
_diffrn_measured_fraction_theta_max 0.997
_diffrn_measurement_device_type 'Rigaku MM007'
_diffrn_measurement_method CCD_Profile_fitting
_diffrn_radiation_type MoK\a
_diffrn_radiation_wavelength 0.71073
_diffrn_reflns_av_R_equivalents 0.0626
_diffrn_reflns_av_unetI/netI 0.0283
_diffrn_reflns_Laue_measured_fraction_full 0.998
_diffrn_reflns_Laue_measured_fraction_max 0.997
_diffrn_reflns_limit_h_max 27
_diffrn_reflns_limit_h_min -27
_diffrn_reflns_limit_k_max 27
_diffrn_reflns_limit_k_min -27
_diffrn_reflns_limit_l_max 45
_diffrn_reflns_limit_l_min -47
_diffrn_reflns_number 102573
_diffrn_reflns_point_group_measured_fraction_full 0.998
_diffrn_reflns_point_group_measured_fraction_max 0.997
_diffrn_reflns_theta_full 25.242
_diffrn_reflns_theta_max 27.467
_diffrn_reflns_theta_min 2.027
_exptl_absorpt_coefficient_mu 3.572
_exptl_absorpt_correction_T_max 1.0000
_exptl_absorpt_correction_T_min 0.7698
_exptl_absorpt_correction_type multi-scan
_exptl_absorpt_process_details 'CrystalClear (Rigaku Inc., 2008)'
_exptl_crystal_colour Orange
_exptl_crystal_density_diffrn 2.072
_exptl_crystal_density_method 'not measured'
_exptl_crystal_description Prism
_exptl_crystal_F_000 8208
_exptl_crystal_size_max 0.1600
_exptl_crystal_size_mid 0.1200
_exptl_crystal_size_min 0.1100
_refine_diff_density_max 2.370
_refine_diff_density_min -1.045
_refine_diff_density_rms 0.214
_refine_ls_extinction_method none
_refine_ls_goodness_of_fit_ref 1.011
_refine_ls_hydrogen_treatment constr
_refine_ls_matrix_type full
_refine_ls_number_parameters 600
_refine_ls_number_reflns 10578
_refine_ls_number_restraints 2299
_refine_ls_restrained_S_all 0.919
_refine_ls_R_factor_all 0.1113
_refine_ls_R_factor_gt 0.1015
_refine_ls_shift/su_max 0.001
_refine_ls_shift/su_mean 0.000
_refine_ls_structure_factor_coef Fsqd
_refine_ls_weighting_details 'w=1/[\s^2^(Fo^2^)+(0.0200P)^2^+320.0000P] where P=(Fo^2^+2Fc^2^)/3'
_refine_ls_weighting_scheme calc
_refine_ls_wR_factor_gt 0.1684
_refine_ls_wR_factor_ref 0.1737
_reflns_Friedel_coverage 0.000
_reflns_number_gt 9403
_reflns_number_total 10578
_reflns_threshold_expression 'I > 2\s(I)'
_cod_data_source_file c8dt00524a2.cif
_cod_data_source_block x
_cod_depositor_comments
;
The following automatic conversions were performed:

'_exptl_absorpt_correction_type' value 'Multi-scan' changed to
'multi-scan' according to
/home/data/users/saulius/crontab/automatic-downloads/rss-feeds/RSC/lib/dictionaries/cif_core.dic
dictionary named 'cif_core.dic' version 2.4.2 from 2011-04-26.

Automatic conversion script
Id: cif_fix_values 4973 2017-02-22 13:04:09Z antanas 

 Adding full bibliography for 7045938--7045940.cif.
;
_cod_original_cell_volume 13657(10)
_cod_database_code 7045939
_shelx_shelxl_version_number 2016/6
_shelx_space_group_comment
; 
The symmetry employed for this shelxl refinement is uniquely defined 
by the following loop, which should always be used as a source of 
symmetry information in preference to the above space-group names. 
They are only intended as comments. 
;

loop_
_space_group_symop_operation_xyz
'x, y, z'
'-y, x-y, z'
'-x+y, -x, z'
'-x, -y, z+1/2'
'y, -x+y, z+1/2'
'x-y, x, z+1/2'
'-x, -y, -z'
'y, -x+y, -z'
'x-y, x, -z'
'x, y, -z-1/2'
'-y, x-y, -z-1/2'
'-x+y, -x, -z-1/2'

loop_
_atom_site_label
_atom_site_type_symbol
_atom_site_fract_x
_atom_site_fract_y
_atom_site_fract_z
_atom_site_U_iso_or_equiv
_atom_site_adp_type
_atom_site_occupancy
_atom_site_site_symmetry_order
_atom_site_calc_flag
_atom_site_refinement_flags_posn
_atom_site_refinement_flags_adp
_atom_site_refinement_flags_occupancy
_atom_site_disorder_assembly
_atom_site_disorder_group
Mn1 Mn 0.333333 0.666667 0.63790(8) 0.0487(6) Uani 1 3 d S T P . .
Mn2 Mn 0.41318(9) 0.62159(9) 0.55044(4) 0.0463(4) Uani 1 1 d . . . . .
In1 In 0.333333 0.666667 0.37666(4) 0.0606(4) Uani 1 3 d S T P . .
In2 In 0.46032(4) 0.74720(4) 0.46119(2) 0.0501(2) Uani 1 1 d . . . . .
In3 In 0.24346(5) 0.41535(4) 0.54978(2) 0.0523(2) Uani 1 1 d . . . . .
In4 In 0.37103(5) 0.49795(5) 0.63976(2) 0.0541(2) Uani 1 1 d . . . . .
In5 In 0.16191(5) 0.46073(5) 0.64064(2) 0.0554(2) Uani 1 1 d . . . . .
In6 In 0.20345(6) 0.30105(5) 0.63772(3) 0.0662(3) Uani 1 1 d . . . . .
S1 S 0.333333 0.666667 0.30787(18) 0.106(3) Uani 1 3 d S T P . .
S2 S 0.46311(17) 0.75141(18) 0.39370(8) 0.0578(7) Uani 1 1 d . . . . .
S3 S 0.58762(15) 0.82432(15) 0.48252(8) 0.0506(6) Uani 1 1 d . . . . .
S4 S 0.41648(15) 0.61865(15) 0.48319(8) 0.0489(6) Uani 1 1 d . . . . .
S5 S 0.37383(16) 0.49653(15) 0.57108(8) 0.0508(6) Uani 1 1 d . . . . .
S6 S 0.333333 0.666667 0.57166(13) 0.0471(10) Uani 1 3 d S T P . .
S7 S 0.2007(2) 0.28920(16) 0.57070(9) 0.0624(8) Uani 1 1 d . . . . .
S8 S 0.16095(15) 0.46101(15) 0.57218(8) 0.0503(6) Uani 1 1 d . . . . .
S9 S 0.49603(18) 0.57597(17) 0.66381(9) 0.0604(8) Uani 1 1 d . . . . .
S10 S 0.28986(17) 0.54431(16) 0.66421(8) 0.0541(7) Uani 1 1 d . . . . .
S11 S 0.3295(2) 0.37384(18) 0.66391(9) 0.0645(8) Uani 1 1 d . . . . .
S12 S 0.11683(19) 0.33629(18) 0.66445(10) 0.0675(8) Uani 1 1 d . . . . .
S13 S 0.1603(3) 0.1743(3) 0.66194(17) 0.1212(19) Uani 1 1 d . . . . .
N1 N 0.3701(17) 0.3848(16) 0.4508(9) 0.187(8) Uani 0.5 1 d D U P A 1
N2 N 0.2807(16) 0.2999(17) 0.4177(8) 0.196(8) Uani 0.5 1 d D U P A 1
C1 C 0.372(2) 0.4159(18) 0.4172(11) 0.187(9) Uani 0.5 1 d D U P A 1
H1A H 0.405279 0.463994 0.409780 0.224 Uiso 0.5 1 calc R U P A 1
C2 C 0.316(2) 0.364(2) 0.3970(10) 0.197(8) Uani 0.5 1 d D U P A 1
H2A H 0.304226 0.369642 0.373103 0.236 Uiso 0.5 1 calc R U P A 1
C3 C 0.315(2) 0.3149(17) 0.4507(8) 0.193(8) Uani 0.5 1 d D U P A 1
C4 C 0.422(2) 0.425(2) 0.4806(11) 0.174(12) Uani 0.5 1 d D U P A 1
H4A H 0.455841 0.474678 0.472824 0.260 Uiso 0.5 1 calc R U P A 1
H4B H 0.395081 0.426034 0.501855 0.260 Uiso 0.5 1 calc R U P A 1
H4C H 0.449205 0.400456 0.486814 0.260 Uiso 0.5 1 calc R U P A 1
C5 C 0.293(3) 0.261(2) 0.4810(11) 0.189(11) Uani 0.5 1 d D U P A 1
H5A H 0.251214 0.214697 0.473376 0.284 Uiso 0.5 1 calc R U P A 1
H5B H 0.333276 0.253735 0.487435 0.284 Uiso 0.5 1 calc R U P A 1
H5C H 0.278953 0.279409 0.502066 0.284 Uiso 0.5 1 calc R U P A 1
C6 C 0.2177(19) 0.232(2) 0.4060(10) 0.201(9) Uani 0.5 1 d D U P A 1
H6A H 0.218121 0.190471 0.418271 0.241 Uiso 0.5 1 calc R U P A 1
H6B H 0.220613 0.225606 0.379645 0.241 Uiso 0.5 1 calc R U P A 1
C7 C 0.1435(18) 0.230(3) 0.4152(12) 0.214(9) Uani 0.5 1 d D U P A 1
H7A H 0.148614 0.278570 0.410998 0.257 Uiso 0.5 1 calc R U P A 1
H7B H 0.103361 0.194149 0.399996 0.257 Uiso 0.5 1 calc R U P A 1
C8 C 0.128(3) 0.209(3) 0.4568(11) 0.206(9) Uani 0.5 1 d D U P A 1
H8A H 0.161028 0.191501 0.465606 0.247 Uiso 0.5 1 calc R U P A 1
H8B H 0.136800 0.251189 0.471402 0.247 Uiso 0.5 1 calc R U P A 1
C9 C 0.047(3) 0.147(3) 0.4605(16) 0.236(18) Uani 0.5 1 d D U P A 1
H9A H 0.036701 0.132579 0.485954 0.354 Uiso 0.5 1 calc R U P A 1
H9B H 0.015424 0.164394 0.451891 0.354 Uiso 0.5 1 calc R U P A 1
H9C H 0.039556 0.104941 0.446118 0.354 Uiso 0.5 1 calc R U P A 1
N3 N 0.102(3) 0.386(3) 0.4025(13) 0.218(11) Uani 0.3333 1 d D U P B 1
N4 N 0.104(3) 0.483(2) 0.3779(13) 0.218(11) Uani 0.3333 1 d D U P B 1
C11 C 0.079(4) 0.418(4) 0.4288(13) 0.217(12) Uani 0.3333 1 d D U P B 1
H11A H 0.065254 0.400603 0.452735 0.261 Uiso 0.3333 1 calc R U P B 1
C12 C 0.081(4) 0.477(4) 0.4141(14) 0.221(12) Uani 0.3333 1 d D U P B 1
H12A H 0.068578 0.508713 0.426107 0.265 Uiso 0.3333 1 calc R U P B 1
C13 C 0.117(3) 0.427(3) 0.3718(12) 0.217(11) Uani 0.3333 1 d D U P B 1
C14 C 0.110(5) 0.322(3) 0.4077(19) 0.220(16) Uani 0.3333 1 d D U P B 1
H14A H 0.095266 0.303417 0.432309 0.329 Uiso 0.3333 1 calc R U P B 1
H14B H 0.079215 0.284234 0.390320 0.329 Uiso 0.3333 1 calc R U P B 1
H14C H 0.160750 0.335270 0.403937 0.329 Uiso 0.3333 1 calc R U P B 1
C15 C 0.142(4) 0.411(4) 0.3367(14) 0.235(15) Uani 0.3333 1 d D U P B 1
H15A H 0.147439 0.368557 0.339639 0.353 Uiso 0.3333 1 calc R U P B 1
H15B H 0.105938 0.401873 0.317842 0.353 Uiso 0.3333 1 calc R U P B 1
H15C H 0.188627 0.453051 0.329731 0.353 Uiso 0.3333 1 calc R U P B 1
C16 C 0.111(4) 0.540(3) 0.3531(14) 0.212(12) Uani 0.3333 1 d D U P B 1
H16A H 0.150875 0.587279 0.361985 0.255 Uiso 0.3333 1 calc R U P B 1
H16B H 0.065824 0.542158 0.353686 0.255 Uiso 0.3333 1 calc R U P B 1
C17 C 0.128(4) 0.529(4) 0.3128(16) 0.218(13) Uani 0.3333 1 d D U P B 1
H17A H 0.105632 0.476943 0.307139 0.262 Uiso 0.3333 1 calc R U P B 1
H17B H 0.180945 0.552587 0.308892 0.262 Uiso 0.3333 1 calc R U P B 1
C18 C 0.094(5) 0.566(4) 0.2878(15) 0.223(15) Uani 0.3333 1 d D U P B 1
H18A H 0.042425 0.531043 0.289668 0.268 Uiso 0.3333 1 d R U P B 1
H18B H 0.108585 0.570671 0.262078 0.268 Uiso 0.3333 1 d R U P B 1
C19 C 0.116(5) 0.642(4) 0.305(3) 0.20(2) Uani 0.3333 1 d D U P B 1
H19A H 0.089540 0.661240 0.291032 0.306 Uiso 0.3333 1 d R U P B 1
H19B H 0.101860 0.636410 0.330233 0.306 Uiso 0.3333 1 d R U P B 1
H19C H 0.168319 0.676210 0.302492 0.306 Uiso 0.3333 1 d R U P B 1
N1B N 0.3758(17) 0.3807(18) 0.4659(9) 0.191(9) Uani 0.5 1 d D U P C 2
N2B N 0.2831(16) 0.2749(16) 0.4487(9) 0.195(8) Uani 0.5 1 d D U P C 2
C1B C 0.357(2) 0.333(2) 0.4953(9) 0.192(9) Uani 0.5 1 d D U P C 2
H1B H 0.380298 0.344633 0.518214 0.231 Uiso 0.5 1 calc R U P C 2
C2B C 0.300(3) 0.268(2) 0.4850(10) 0.197(8) Uani 0.5 1 d D U P C 2
H2B H 0.276438 0.225740 0.499519 0.236 Uiso 0.5 1 calc R U P C 2
C3B C 0.330(2) 0.3438(17) 0.4379(9) 0.197(8) Uani 0.5 1 d D U P C 2
C4B C 0.436(2) 0.457(2) 0.4634(13) 0.206(14) Uani 0.5 1 d D U P C 2
H4D H 0.460913 0.472208 0.486649 0.309 Uiso 0.5 1 calc R U P C 2
H4E H 0.469667 0.461515 0.444529 0.309 Uiso 0.5 1 calc R U P C 2
H4F H 0.415370 0.488514 0.457505 0.309 Uiso 0.5 1 calc R U P C 2
C5B C 0.333(3) 0.378(2) 0.4022(10) 0.178(11) Uani 0.5 1 d D U P C 2
H5D H 0.372829 0.428410 0.402317 0.267 Uiso 0.5 1 calc R U P C 2
H5E H 0.341169 0.351128 0.383039 0.267 Uiso 0.5 1 calc R U P C 2
H5F H 0.287045 0.376829 0.397938 0.267 Uiso 0.5 1 calc R U P C 2
C6B C 0.2250(18) 0.2160(19) 0.4276(12) 0.197(8) Uani 0.5 1 d D U P C 2
H6C H 0.221974 0.169647 0.434497 0.237 Uiso 0.5 1 calc R U P C 2
H6D H 0.237799 0.224417 0.401683 0.237 Uiso 0.5 1 calc R U P C 2
C7B C 0.1485(18) 0.209(2) 0.4331(16) 0.210(9) Uani 0.5 1 d D U P C 2
H7C H 0.144518 0.245696 0.418562 0.253 Uiso 0.5 1 calc R U P C 2
H7D H 0.141071 0.216005 0.458859 0.253 Uiso 0.5 1 calc R U P C 2
C8B C 0.090(2) 0.130(2) 0.4205(14) 0.209(10) Uani 0.5 1 d D U P C 2
H8C H 0.069394 0.131352 0.396643 0.251 Uiso 0.5 1 calc R U P C 2
H8D H 0.111541 0.098231 0.418498 0.251 Uiso 0.5 1 calc R U P C 2
C9B C 0.028(2) 0.100(3) 0.4502(17) 0.234(18) Uani 0.5 1 d D U P C 2
H9D H -0.009603 0.050448 0.443678 0.351 Uiso 0.5 1 calc R U P C 2
H9E H 0.049303 0.098342 0.473606 0.351 Uiso 0.5 1 calc R U P C 2
H9F H 0.007385 0.131283 0.451869 0.351 Uiso 0.5 1 calc R U P C 2
N3B N 0.086(3) 0.439(3) 0.4073(13) 0.218(11) Uani 0.3333 1 d D U P D 2
N4B N 0.122(3) 0.364(3) 0.3850(13) 0.218(11) Uani 0.3333 1 d D U P D 2
C11B C 0.070(4) 0.384(4) 0.4326(13) 0.221(12) Uani 0.3333 1 d D U P D 2
H11B H 0.046540 0.379891 0.455195 0.265 Uiso 0.3333 1 calc R U P D 2
C12B C 0.092(4) 0.339(3) 0.4197(14) 0.213(12) Uani 0.3333 1 d D U P D 2
H12B H 0.087331 0.297874 0.431738 0.256 Uiso 0.3333 1 calc R U P D 2
C13B C 0.119(3) 0.426(3) 0.3784(12) 0.216(11) Uani 0.3333 1 d D U P D 2
C14B C 0.073(5) 0.501(4) 0.4098(19) 0.222(16) Uani 0.3333 1 d D U P D 2
H14D H 0.049395 0.498561 0.432734 0.333 Uiso 0.3333 1 calc R U P D 2
H14E H 0.119918 0.546344 0.408577 0.333 Uiso 0.3333 1 calc R U P D 2
H14F H 0.042468 0.498896 0.389705 0.333 Uiso 0.3333 1 calc R U P D 2
C15B C 0.143(4) 0.473(4) 0.3455(15) 0.233(15) Uani 0.3333 1 d D U P D 2
H15D H 0.133520 0.513167 0.348916 0.350 Uiso 0.3333 1 calc R U P D 2
H15E H 0.194762 0.492072 0.341530 0.350 Uiso 0.3333 1 calc R U P D 2
H15F H 0.115607 0.444237 0.324424 0.350 Uiso 0.3333 1 calc R U P D 2
C16B C 0.151(4) 0.328(3) 0.3627(16) 0.221(12) Uani 0.3333 1 d D U P D 2
H16C H 0.112824 0.276243 0.359569 0.266 Uiso 0.3333 1 calc R U P D 2
H16D H 0.191697 0.327773 0.375996 0.266 Uiso 0.3333 1 calc R U P D 2
C17B C 0.180(4) 0.362(4) 0.3241(15) 0.225(13) Uani 0.3333 1 d D U P D 2
H17C H 0.204178 0.415324 0.325442 0.270 Uiso 0.3333 1 calc R U P D 2
H17D H 0.138462 0.344605 0.306986 0.270 Uiso 0.3333 1 calc R U P D 2
C18B C 0.235(4) 0.337(3) 0.311(2) 0.230(15) Uani 0.3333 1 d D U P D 2
H18C H 0.220313 0.287745 0.302509 0.275 Uiso 0.3333 1 d R U P D 2
H18D H 0.252954 0.341795 0.335969 0.275 Uiso 0.3333 1 d R U P D 2
C19B C 0.309(3) 0.408(5) 0.302(3) 0.21(2) Uani 0.3333 1 d D U P D 2
H19D H 0.350723 0.399994 0.302564 0.309 Uiso 0.3333 1 d R U P D 2
H19E H 0.291063 0.402174 0.276964 0.309 Uiso 0.3333 1 d R U P D 2
H19F H 0.323973 0.456664 0.310694 0.309 Uiso 0.3333 1 d R U P D 2
N5A N 0.274(3) 0.372(3) 0.750000 0.136(12) Uani 0.5 2 d S TU P E 1
N5B N 0.186(3) 0.365(3) 0.750000 0.147(12) Uani 0.5 2 d S TU P E 2
C21 C 0.250(2) 0.427(2) 0.750000 0.141(10) Uani 1 2 d S TU P . .
C22 C 0.204(2) 0.287(2) 0.750000 0.149(10) Uani 1 2 d S TU P . .
N7 N 0.333333 0.666667 0.750000 0.186(11) Uani 1 6 d S TU P F 1
C25 C 0.416(4) 0.708(5) 0.750000 0.22(2) Uani 0.6667 2 d S TU P F 1
N10 N 0.380(3) 0.804(3) 0.750000 0.176(15) Uani 0.6667 2 d S TU P G 2

loop_
_atom_site_aniso_label
_atom_site_aniso_U_11
_atom_site_aniso_U_22
_atom_site_aniso_U_33
_atom_site_aniso_U_23
_atom_site_aniso_U_13
_atom_site_aniso_U_12
Mn1 0.0528(10) 0.0528(10) 0.0404(14) 0.000 0.000 0.0264(5)
Mn2 0.0491(9) 0.0463(8) 0.0449(9) 0.0022(7) 0.0004(7) 0.0248(7)
In1 0.0697(6) 0.0697(6) 0.0424(7) 0.000 0.000 0.0348(3)
In2 0.0512(4) 0.0521(4) 0.0455(4) 0.0033(3) 0.0025(3) 0.0248(4)
In3 0.0567(5) 0.0479(4) 0.0524(5) 0.0012(3) 0.0026(4) 0.0263(4)
In4 0.0614(5) 0.0563(5) 0.0489(4) 0.0070(4) 0.0013(4) 0.0325(4)
In5 0.0576(5) 0.0570(5) 0.0503(5) 0.0056(4) 0.0082(4) 0.0277(4)
In6 0.0751(6) 0.0551(5) 0.0658(6) 0.0091(4) 0.0096(5) 0.0305(5)
S1 0.139(4) 0.139(4) 0.040(3) 0.000 0.000 0.070(2)
S2 0.0605(17) 0.0669(18) 0.0415(14) 0.0071(13) 0.0052(12) 0.0284(15)
S3 0.0444(14) 0.0510(15) 0.0488(15) 0.0047(12) 0.0029(11) 0.0180(12)
S4 0.0503(14) 0.0494(14) 0.0475(14) 0.0002(11) 0.0024(12) 0.0252(12)
S5 0.0578(16) 0.0500(15) 0.0484(15) 0.0048(12) 0.0033(12) 0.0296(13)
S6 0.0484(15) 0.0484(15) 0.044(2) 0.000 0.000 0.0242(7)
S7 0.080(2) 0.0456(15) 0.0600(18) 0.0045(13) 0.0077(15) 0.0298(15)
S8 0.0519(15) 0.0482(14) 0.0500(15) 0.0021(12) 0.0035(12) 0.0242(12)
S9 0.0626(18) 0.0587(17) 0.0622(18) 0.0090(14) -0.0093(14) 0.0320(15)
S10 0.0605(17) 0.0545(16) 0.0489(15) 0.0063(12) 0.0049(13) 0.0300(14)
S11 0.076(2) 0.0613(18) 0.0626(19) 0.0147(15) 0.0041(16) 0.0395(17)
S12 0.067(2) 0.0599(18) 0.071(2) 0.0150(16) 0.0183(16) 0.0277(16)
S13 0.150(5) 0.069(3) 0.136(4) 0.027(3) 0.029(4) 0.049(3)
N1 0.186(10) 0.193(10) 0.197(10) -0.010(8) 0.003(8) 0.105(7)
N2 0.196(10) 0.199(10) 0.200(10) -0.005(7) 0.004(7) 0.103(7)
C1 0.189(10) 0.191(10) 0.192(11) -0.004(8) 0.005(8) 0.104(7)
C2 0.198(10) 0.199(10) 0.200(10) 0.000(8) 0.006(8) 0.105(7)
C3 0.194(10) 0.197(10) 0.198(10) -0.001(7) 0.005(7) 0.105(7)
C4 0.178(16) 0.183(16) 0.201(18) -0.013(14) 0.014(14) 0.121(13)
C5 0.195(15) 0.197(15) 0.210(16) 0.000(13) 0.018(13) 0.123(12)
C6 0.199(10) 0.204(10) 0.203(10) -0.004(8) 0.006(8) 0.104(7)
C7 0.211(11) 0.214(11) 0.211(11) -0.001(8) -0.002(8) 0.102(7)
C8 0.205(11) 0.206(11) 0.204(11) -0.003(8) 0.005(8) 0.100(7)
C9 0.24(2) 0.23(2) 0.22(2) 0.007(17) -0.001(16) 0.105(15)
N3 0.216(12) 0.219(13) 0.217(13) -0.004(8) 0.000(8) 0.107(8)
N4 0.215(13) 0.219(13) 0.216(13) 0.000(8) -0.001(8) 0.105(8)
C11 0.216(13) 0.218(13) 0.217(13) 0.001(8) -0.001(8) 0.109(8)
C12 0.220(13) 0.221(13) 0.221(13) -0.004(8) 0.000(8) 0.109(8)
C13 0.216(12) 0.219(12) 0.216(13) -0.001(8) 0.001(8) 0.108(8)
C14 0.217(19) 0.219(19) 0.218(19) 0.001(15) -0.004(15) 0.105(13)
C15 0.227(18) 0.231(18) 0.237(18) -0.006(14) -0.002(14) 0.107(13)
C16 0.210(13) 0.214(13) 0.214(13) 0.000(8) -0.003(8) 0.107(8)
C17 0.217(14) 0.217(14) 0.218(14) 0.001(9) -0.001(9) 0.107(9)
C18 0.221(17) 0.224(17) 0.224(17) 0.001(9) 0.002(9) 0.110(10)
C19 0.20(3) 0.21(3) 0.20(3) 0.000(18) -0.003(18) 0.100(18)
N1B 0.190(10) 0.195(10) 0.200(11) -0.007(8) 0.006(8) 0.105(7)
N2B 0.196(9) 0.198(10) 0.201(10) -0.004(7) 0.006(7) 0.106(7)
C1B 0.191(11) 0.195(11) 0.200(11) -0.006(8) 0.007(8) 0.103(7)
C2B 0.198(10) 0.199(10) 0.202(10) -0.001(8) 0.006(8) 0.106(7)
C3B 0.197(10) 0.201(10) 0.201(10) -0.004(7) 0.003(7) 0.105(7)
C4B 0.202(17) 0.198(17) 0.221(18) -0.010(15) 0.016(15) 0.103(13)
C5B 0.183(15) 0.190(16) 0.194(16) 0.003(14) 0.019(14) 0.118(12)
C6B 0.197(10) 0.200(10) 0.202(10) -0.003(7) 0.002(7) 0.105(7)
C7B 0.210(11) 0.209(11) 0.208(11) 0.001(8) -0.002(8) 0.102(7)
C8B 0.208(12) 0.210(12) 0.210(12) 0.000(8) 0.001(8) 0.104(8)
C9B 0.24(2) 0.23(2) 0.22(2) 0.004(17) 0.007(17) 0.113(15)
N3B 0.216(12) 0.219(13) 0.219(13) -0.002(8) -0.003(8) 0.109(8)
N4B 0.217(13) 0.218(13) 0.218(13) -0.001(8) -0.002(8) 0.109(8)
C11B 0.219(13) 0.221(13) 0.220(13) -0.002(8) 0.000(8) 0.108(8)
C12B 0.214(13) 0.213(13) 0.216(13) -0.001(8) -0.001(8) 0.109(8)
C13B 0.215(12) 0.218(12) 0.215(13) -0.002(8) 0.001(8) 0.108(8)
C14B 0.221(19) 0.220(19) 0.224(19) 0.002(15) -0.009(15) 0.110(14)
C15B 0.227(18) 0.227(18) 0.236(18) -0.004(14) -0.005(14) 0.106(13)
C16B 0.221(13) 0.221(13) 0.221(13) 0.000(8) -0.001(8) 0.109(8)
C17B 0.225(14) 0.225(14) 0.225(14) -0.003(9) 0.000(9) 0.112(9)
C18B 0.228(17) 0.231(17) 0.227(17) 0.000(9) 0.000(9) 0.114(10)
C19B 0.21(3) 0.21(3) 0.20(3) 0.007(18) -0.012(18) 0.100(17)
N5A 0.140(14) 0.139(14) 0.126(14) 0.000 0.000 0.066(9)
N5B 0.147(14) 0.151(14) 0.137(14) 0.000 0.000 0.071(9)
C21 0.149(12) 0.136(12) 0.132(12) 0.000 0.000 0.067(8)
C22 0.156(12) 0.148(12) 0.132(12) 0.000 0.000 0.068(9)
N7 0.188(10) 0.188(10) 0.182(15) 0.000 0.000 0.094(5)
C25 0.22(3) 0.23(3) 0.20(3) 0.000 0.000 0.103(18)
N10 0.18(2) 0.19(2) 0.140(19) 0.000 0.000 0.080(15)

loop_
_atom_type_symbol
_atom_type_description
_atom_type_scat_dispersion_real
_atom_type_scat_dispersion_imag
_atom_type_scat_source
C C 0.0033 0.0016 'International Tables Vol C Tables 4.2.6.8 and 6.1.1.4'
H H 0.0000 0.0000 'International Tables Vol C Tables 4.2.6.8 and 6.1.1.4'
N N 0.0061 0.0033 'International Tables Vol C Tables 4.2.6.8 and 6.1.1.4'
S S 0.1246 0.1234 'International Tables Vol C Tables 4.2.6.8 and 6.1.1.4'
Mn Mn 0.3368 0.7283 'International Tables Vol C Tables 4.2.6.8 and 6.1.1.4'
In In -0.7276 1.3100 'International Tables Vol C Tables 4.2.6.8 and 6.1.1.4'
O O 0.0106 0.0060 'International Tables Vol C Tables 4.2.6.8 and 6.1.1.4'

loop_
_geom_angle_atom_site_label_1
_geom_angle_atom_site_label_2
_geom_angle_atom_site_label_3
_geom_angle
_geom_angle_site_symmetry_1
_geom_angle_site_symmetry_3
S6 Mn1 S10 113.08(9) . .
S6 Mn1 S10 113.08(9) . 3_565
S10 Mn1 S10 105.64(10) . 3_565
S6 Mn1 S10 113.08(9) . 2_665
S10 Mn1 S10 105.64(10) . 2_665
S10 Mn1 S10 105.63(10) 3_565 2_665
S6 Mn2 S8 111.01(11) . 2_665
S6 Mn2 S5 113.07(11) . .
S8 Mn2 S5 107.09(11) 2_665 .
S6 Mn2 S4 111.25(14) . .
S8 Mn2 S4 107.88(11) 2_665 .
S5 Mn2 S4 106.24(11) . .
S2 In1 S2 113.91(6) . 2_665
S2 In1 S2 113.91(6) . 3_565
S2 In1 S2 113.91(6) 2_665 3_565
S2 In1 S1 104.55(7) . .
S2 In1 S1 104.55(7) 2_665 .
S2 In1 S1 104.55(7) 3_565 .
S3 In2 S2 107.13(10) . .
S3 In2 S4 110.54(10) . 2_665
S2 In2 S4 108.30(10) . 2_665
S3 In2 S4 107.47(10) . .
S2 In2 S4 110.37(10) . .
S4 In2 S4 112.89(12) 2_665 .
S7 In3 S3 107.35(10) . 3_565
S7 In3 S8 111.21(11) . .
S3 In3 S8 107.12(10) 3_565 .
S7 In3 S5 108.77(11) . .
S3 In3 S5 110.81(10) 3_565 .
S8 In3 S5 111.50(10) . .
S9 In4 S11 105.81(11) . .
S9 In4 S5 109.96(11) . .
S11 In4 S5 110.10(11) . .
S9 In4 S10 108.67(11) . .
S11 In4 S10 109.46(11) . .
S5 In4 S10 112.61(10) . .
S12 In5 S9 107.61(11) . 3_565
S12 In5 S8 110.98(11) . .
S9 In5 S8 109.56(11) 3_565 .
S12 In5 S10 109.33(11) . .
S9 In5 S10 108.95(11) 3_565 .
S8 In5 S10 110.35(10) . .
S7 In6 S12 115.97(13) . .
S7 In6 S11 114.12(12) . .
S12 In6 S11 112.23(13) . .
S7 In6 S13 105.45(16) . .
S12 In6 S13 104.38(16) . .
S11 In6 S13 103.02(17) . .
In2 S2 In1 103.15(11) . .
In2 S3 In3 107.51(10) . 2_665
Mn2 S4 In2 107.57(11) . 3_565
Mn2 S4 In2 107.02(11) . .
In2 S4 In2 107.57(11) 3_565 .
Mn2 S5 In4 107.03(12) . .
Mn2 S5 In3 107.52(11) . .
In4 S5 In3 107.03(11) . .
Mn1 S6 Mn2 108.62(11) . .
Mn1 S6 Mn2 108.62(11) . 2_665
Mn2 S6 Mn2 110.31(11) . 2_665
Mn1 S6 Mn2 108.62(11) . 3_565
Mn2 S6 Mn2 110.31(11) . 3_565
Mn2 S6 Mn2 110.31(11) 2_665 3_565
In3 S7 In6 102.91(12) . .
Mn2 S8 In3 108.78(11) 3_565 .
Mn2 S8 In5 109.16(12) 3_565 .
In3 S8 In5 108.57(11) . .
In4 S9 In5 106.82(11) . 2_665
Mn1 S10 In4 107.30(11) . .
Mn1 S10 In5 107.77(12) . .
In4 S10 In5 107.63(11) . .
In4 S11 In6 102.54(12) . .
In5 S12 In6 103.21(12) . .
C3 N1 C1 108.6(11) . .
C3 N1 C4 128.0(16) . .
C1 N1 C4 123.4(16) . .
C3 N2 C2 107.0(10) . .
C3 N2 C6 127.4(16) . .
C2 N2 C6 125.6(16) . .
C2 C1 N1 107.0(11) . .
C2 C1 H1A 126.5 . .
N1 C1 H1A 126.5 . .
C1 C2 N2 108.5(11) . .
C1 C2 H2A 125.7 . .
N2 C2 H2A 125.7 . .
N1 C3 N2 108.8(11) . .
N1 C3 C5 127.2(16) . .
N2 C3 C5 124.0(16) . .
N1 C4 H4A 109.5 . .
N1 C4 H4B 109.5 . .
H4A C4 H4B 109.5 . .
N1 C4 H4C 109.5 . .
H4A C4 H4C 109.5 . .
H4B C4 H4C 109.5 . .
C3 C5 H5A 109.5 . .
C3 C5 H5B 109.5 . .
H5A C5 H5B 109.5 . .
C3 C5 H5C 109.5 . .
H5A C5 H5C 109.5 . .
H5B C5 H5C 109.5 . .
N2 C6 C7 111.1(17) . .
N2 C6 H6A 109.4 . .
C7 C6 H6A 109.4 . .
N2 C6 H6B 109.4 . .
C7 C6 H6B 109.4 . .
H6A C6 H6B 108.0 . .
C8 C7 C6 105.5(17) . .
C8 C7 H7A 110.6 . .
C6 C7 H7A 110.6 . .
C8 C7 H7B 110.6 . .
C6 C7 H7B 110.6 . .
H7A C7 H7B 108.8 . .
C9 C8 C7 107.9(18) . .
C9 C8 H8A 110.1 . .
C7 C8 H8A 110.1 . .
C9 C8 H8B 110.1 . .
C7 C8 H8B 110.1 . .
H8A C8 H8B 108.4 . .
C8 C9 H9A 109.5 . .
C8 C9 H9B 109.5 . .
H9A C9 H9B 109.5 . .
C8 C9 H9C 109.5 . .
H9A C9 H9C 109.5 . .
H9B C9 H9C 109.5 . .
C13 N3 C11 106.9(10) . .
C13 N3 C14 127.4(17) . .
C11 N3 C14 125.7(17) . .
C13 N4 C12 107.1(10) . .
C13 N4 C16 129.3(16) . .
C12 N4 C16 123.6(16) . .
C12 C11 N3 108.4(12) . .
C12 C11 H11A 125.8 . .
N3 C11 H11A 125.8 . .
C11 C12 N4 107.9(12) . .
C11 C12 H12A 126.1 . .
N4 C12 H12A 126.1 . .
N4 C13 N3 109.7(11) . .
N4 C13 C15 126.0(16) . .
N3 C13 C15 124.2(16) . .
N3 C14 H14A 109.5 . .
N3 C14 H14B 109.5 . .
H14A C14 H14B 109.5 . .
N3 C14 H14C 109.5 . .
H14A C14 H14C 109.5 . .
H14B C14 H14C 109.5 . .
C13 C15 H15A 109.5 . .
C13 C15 H15B 109.5 . .
H15A C15 H15B 109.5 . .
C13 C15 H15C 109.5 . .
H15A C15 H15C 109.5 . .
H15B C15 H15C 109.5 . .
N4 C16 C17 114.0(19) . .
N4 C16 H16A 108.7 . .
C17 C16 H16A 108.7 . .
N4 C16 H16B 108.7 . .
C17 C16 H16B 108.7 . .
H16A C16 H16B 107.6 . .
C16 C17 C18 107.0(18) . .
C16 C17 H17A 110.3 . .
C18 C17 H17A 110.3 . .
C16 C17 H17B 110.3 . .
C18 C17 H17B 110.3 . .
H17A C17 H17B 108.6 . .
C19 C18 C17 107.6(19) . .
C19 C18 H18A 112.8 . .
C17 C18 H18A 101.7 . .
C19 C18 H18B 110.7 . .
C17 C18 H18B 115.1 . .
H18A C18 H18B 108.6 . .
C18 C19 H19A 106.9 . .
C18 C19 H19B 109.6 . .
H19A C19 H19B 109.8 . .
C18 C19 H19C 111.7 . .
H19A C19 H19C 109.4 . .
H19B C19 H19C 109.4 . .
C3B N1B C1B 108.2(11) . .
C3B N1B C4B 123.8(16) . .
C1B N1B C4B 128.0(17) . .
C3B N2B C2B 107.5(10) . .
C3B N2B C6B 128.1(16) . .
C2B N2B C6B 124.4(16) . .
C2B C1B N1B 107.7(11) . .
C2B C1B H1B 126.2 . .
N1B C1B H1B 126.2 . .
C1B C2B N2B 107.6(11) . .
C1B C2B H2B 126.2 . .
N2B C2B H2B 126.2 . .
N2B C3B N1B 109.0(11) . .
N2B C3B C5B 127.9(16) . .
N1B C3B C5B 123.0(16) . .
N1B C4B H4D 109.5 . .
N1B C4B H4E 109.5 . .
H4D C4B H4E 109.5 . .
N1B C4B H4F 109.5 . .
H4D C4B H4F 109.5 . .
H4E C4B H4F 109.5 . .
C3B C5B H5D 109.5 . .
C3B C5B H5E 109.5 . .
H5D C5B H5E 109.5 . .
C3B C5B H5F 109.5 . .
H5D C5B H5F 109.5 . .
H5E C5B H5F 109.5 . .
N2B C6B C7B 113.9(18) . .
N2B C6B H6C 108.8 . .
C7B C6B H6C 108.8 . .
N2B C6B H6D 108.8 . .
C7B C6B H6D 108.8 . .
H6C C6B H6D 107.7 . .
C6B C7B C8B 107.2(18) . .
C6B C7B H7C 110.3 . .
C8B C7B H7C 110.3 . .
C6B C7B H7D 110.3 . .
C8B C7B H7D 110.3 . .
H7C C7B H7D 108.5 . .
C9B C8B C7B 106.1(18) . .
C9B C8B H8C 110.5 . .
C7B C8B H8C 110.5 . .
C9B C8B H8D 110.5 . .
C7B C8B H8D 110.5 . .
H8C C8B H8D 108.7 . .
C8B C9B H9D 109.5 . .
C8B C9B H9E 109.5 . .
H9D C9B H9E 109.5 . .
C8B C9B H9F 109.5 . .
H9D C9B H9F 109.5 . .
H9E C9B H9F 109.5 . .
C13B N3B C11B 107.4(11) . .
C13B N3B C14B 124.6(17) . .
C11B N3B C14B 128.0(17) . .
C13B N4B C12B 106.9(10) . .
C13B N4B C16B 130.2(16) . .
C12B N4B C16B 122.9(16) . .
C12B C11B N3B 108.6(12) . .
C12B C11B H11B 125.7 . .
N3B C11B H11B 125.7 . .
C11B C12B N4B 107.9(12) . .
C11B C12B H12B 126.0 . .
N4B C12B H12B 126.0 . .
N4B C13B N3B 109.2(11) . .
N4B C13B C15B 128.8(17) . .
N3B C13B C15B 122.0(16) . .
N3B C14B H14D 109.5 . .
N3B C14B H14E 109.5 . .
H14D C14B H14E 109.5 . .
N3B C14B H14F 109.5 . .
H14D C14B H14F 109.5 . .
H14E C14B H14F 109.5 . .
C13B C15B H15D 109.5 . .
C13B C15B H15E 109.5 . .
H15D C15B H15E 109.5 . .
C13B C15B H15F 109.5 . .
H15D C15B H15F 109.5 . .
H15E C15B H15F 109.5 . .
N4B C16B C17B 115.3(19) . .
N4B C16B H16C 108.4 . .
C17B C16B H16C 108.4 . .
N4B C16B H16D 108.4 . .
C17B C16B H16D 108.4 . .
H16C C16B H16D 107.5 . .
C16B C17B C18B 107.3(19) . .
C16B C17B H17C 110.3 . .
C18B C17B H17C 110.3 . .
C16B C17B H17D 110.3 . .
C18B C17B H17D 110.3 . .
H17C C17B H17D 108.5 . .
C19B C18B C17B 107.4(19) . .
C19B C18B H18C 125.5 . .
C17B C18B H18C 124.2 . .
C19B C18B H18D 86.8 . .
C17B C18B H18D 89.6 . .
H18C C18B H18D 108.3 . .
C18B C19B H19D 113.1 . .
C18B C19B H19E 86.6 . .
H19D C19B H19E 109.4 . .
C18B C19B H19F 125.6 . .
H19D C19B H19F 109.5 . .
H19E C19B H19F 109.6 . .
C21 N5A C22 112(4) . .
C21 N5B C22 108(4) . .
C25 N7 C25 120.00(3) 2_665 3_565
C25 N7 C25 120.00(4) 2_665 .
C25 N7 C25 119.999(17) 3_565 .

loop_
_geom_bond_atom_site_label_1
_geom_bond_atom_site_label_2
_geom_bond_distance
_geom_bond_site_symmetry_2
Mn1 S6 2.402(5) .
Mn1 S10 2.435(3) .
Mn1 S10 2.435(3) 3_565
Mn1 S10 2.435(3) 2_665
Mn2 S6 2.411(2) .
Mn2 S8 2.426(3) 2_665
Mn2 S5 2.428(3) .
Mn2 S4 2.442(3) .
In1 S2 2.459(3) .
In1 S2 2.459(3) 2_665
In1 S2 2.459(3) 3_565
In1 S1 2.495(7) .
In2 S3 2.442(3) .
In2 S2 2.449(3) .
In2 S4 2.490(3) 2_665
In2 S4 2.491(3) .
In3 S7 2.438(3) .
In3 S3 2.442(3) 3_565
In3 S8 2.483(3) .
In3 S5 2.500(3) .
In4 S9 2.441(3) .
In4 S11 2.444(3) .
In4 S5 2.492(3) .
In4 S10 2.494(3) .
In5 S12 2.434(3) .
In5 S9 2.446(3) 3_565
In5 S8 2.483(3) .
In5 S10 2.497(3) .
In6 S7 2.441(4) .
In6 S12 2.463(4) .
In6 S11 2.475(4) .
In6 S13 2.488(5) .
N1 C3 1.331(15) .
N1 C1 1.372(16) .
N1 C4 1.462(15) .
N2 C3 1.348(15) .
N2 C2 1.377(16) .
N2 C6 1.438(15) .
C1 C2 1.340(17) .
C1 H1A 0.9300 .
C2 H2A 0.9300 .
C3 C5 1.472(15) .
C4 H4A 0.9600 .
C4 H4B 0.9600 .
C4 H4C 0.9600 .
C5 H5A 0.9600 .
C5 H5B 0.9600 .
C5 H5C 0.9600 .
C6 C7 1.569(19) .
C6 H6A 0.9700 .
C6 H6B 0.9700 .
C7 C8 1.56(2) .
C7 H7A 0.9700 .
C7 H7B 0.9700 .
C8 C9 1.53(2) .
C8 H8A 0.9700 .
C8 H8B 0.9700 .
C9 H9A 0.9600 .
C9 H9B 0.9600 .
C9 H9C 0.9600 .
N3 C13 1.344(16) .
N3 C11 1.372(16) .
N3 C14 1.439(15) .
N4 C13 1.331(15) .
N4 C12 1.383(16) .
N4 C16 1.441(15) .
C11 C12 1.330(17) .
C11 H11A 0.9300 .
C12 H12A 0.9300 .
C13 C15 1.477(15) .
C14 H14A 0.9600 .
C14 H14B 0.9600 .
C14 H14C 0.9600 .
C15 H15A 0.9600 .
C15 H15B 0.9600 .
C15 H15C 0.9600 .
C16 C17 1.55(2) .
C16 H16A 0.9700 .
C16 H16B 0.9700 .
C17 C18 1.56(2) .
C17 H17A 0.9700 .
C17 H17B 0.9700 .
C18 C19 1.55(2) .
C18 H18A 0.9593 .
C18 H18B 0.9669 .
C19 H19A 0.9614 .
C19 H19B 0.9673 .
C19 H19C 0.9589 .
N1B C3B 1.340(15) .
N1B C1B 1.371(16) .
N1B C4B 1.456(15) .
N2B C3B 1.330(15) .
N2B C2B 1.392(16) .
N2B C6B 1.439(15) .
C1B C2B 1.336(17) .
C1B H1B 0.9300 .
C2B H2B 0.9300 .
C3B C5B 1.463(15) .
C4B H4D 0.9600 .
C4B H4E 0.9600 .
C4B H4F 0.9600 .
C5B H5D 0.9600 .
C5B H5E 0.9600 .
C5B H5F 0.9600 .
C6B C7B 1.539(19) .
C6B H6C 0.9700 .
C6B H6D 0.9700 .
C7B C8B 1.555(19) .
C7B H7C 0.9700 .
C7B H7D 0.9700 .
C8B C9B 1.55(2) .
C8B H8C 0.9700 .
C8B H8D 0.9700 .
C9B H9D 0.9600 .
C9B H9E 0.9600 .
C9B H9F 0.9600 .
N3B C13B 1.350(16) .
N3B C11B 1.361(16) .
N3B C14B 1.451(15) .
N4B C13B 1.331(15) .
N4B C12B 1.389(16) .
N4B C16B 1.442(15) .
C11B C12B 1.324(17) .
C11B H11B 0.9300 .
C12B H12B 0.9300 .
C13B C15B 1.470(15) .
C14B H14D 0.9600 .
C14B H14E 0.9600 .
C14B H14F 0.9600 .
C15B H15D 0.9600 .
C15B H15E 0.9600 .
C15B H15F 0.9600 .
C16B C17B 1.55(2) .
C16B H16C 0.9700 .
C16B H16D 0.9700 .
C17B C18B 1.56(2) .
C17B H17C 0.9700 .
C17B H17D 0.9700 .
C18B C19B 1.55(2) .
C18B H18C 0.9600 .
C18B H18D 0.9668 .
C19B H19D 0.9586 .
C19B H19E 0.9670 .
C19B H19F 0.9598 .
N5A C21 1.45(6) .
N5A C22 1.64(6) .
N5B C21 1.33(6) .
N5B C22 1.83(7) .
N7 C25 1.50(7) 2_665
N7 C25 1.50(7) 3_565
N7 C25 1.50(7) .
